data_4112062
loop_
_publ_author_name
'Jos\'e Giner Planas'
'Clara Vi\~nas'
'Francesc Teixidor'
'Aleix Comas-Vives'
'Gregori Ujaque'
'Agust\'i Lled\'os'
'Mark E. Light'
'Michael B. Hursthouse'

_publ_section_title
;
 Self-Assembly of Mercaptane-Metallacarborane Complexes by an
 Unconventional Cooperative Effect: A C-H...S-H...H-B Hydrogen/Dihydrogen
 Bond Interaction
;
_journal_name_full 'Journal of the American Chemical Society'
_journal_page_first 15976
_journal_page_last 15982
_journal_paper_doi 10.1021/ja055210w
_journal_volume 127
_journal_year 2005
_chemical_formula_sum 'C7 H16 B9 Co S'
_chemical_formula_weight 288.48
_chemical_name_systematic
;
 ?
;
_space_group_IT_number 4
_symmetry_cell_setting monoclinic
_symmetry_space_group_name_Hall 'P 2yb'
_symmetry_space_group_name_H-M 'P 1 21 1'
_atom_sites_solution_hydrogens geom
_atom_sites_solution_primary direct
_atom_sites_solution_secondary difmap
_audit_creation_method SHELXL-97
_cell_angle_alpha 90.00
_cell_angle_beta 90.967(12)
_cell_angle_gamma 90.00
_cell_formula_units_Z 4
_cell_length_a 7.8092(12)
_cell_length_b 10.3674(6)
_cell_length_c 15.709(3)
_cell_measurement_reflns_used 3014
_cell_measurement_temperature 120(2)
_cell_measurement_theta_max 27.48
_cell_measurement_theta_min 2.91
_cell_volume 1271.6(3)
_computing_cell_refinement 'DENZO (Otwinowski & Minor, 1997) & COLLECT (Hooft, R.W.W., 1998)'
_computing_data_collection 'COLLECT (Hooft, R.W.W., 1998)'
_computing_data_reduction 'DENZO (Otwinowski & Minor, 1997) & COLLECT (Hooft, R.W.W., 1998)'
_computing_molecular_graphics 'CAMERON (Watkin, et al., 1993)'
_computing_publication_material 'WINGX (Farrugia, 1998)'
_computing_structure_refinement 'SHELXL-97 (Sheldrick, 1997)'
_computing_structure_solution 'SHELXS-97 (Sheldrick, 1997)'
_diffrn_ambient_temperature 120(2)
_diffrn_detector_area_resol_mean 9.091
_diffrn_measured_fraction_theta_full 0.997
_diffrn_measured_fraction_theta_max 0.997
_diffrn_measurement_device_type 'Bruker-Nonius CCD camera on \k-goniostat'
_diffrn_measurement_method '\f & \w scans to fill the asymmetric unit'
_diffrn_radiation_monochromator graphite
_diffrn_radiation_source 'Bruker Nonius FR591 Rotating Anode'
_diffrn_radiation_type MoK\a
_diffrn_radiation_wavelength 0.71073
_diffrn_reflns_av_R_equivalents 0.0437
_diffrn_reflns_av_sigmaI/netI 0.0654
_diffrn_reflns_limit_h_max 10
_diffrn_reflns_limit_h_min -9
_diffrn_reflns_limit_k_max 13
_diffrn_reflns_limit_k_min -12
_diffrn_reflns_limit_l_max 20
_diffrn_reflns_limit_l_min -20
_diffrn_reflns_number 13370
_diffrn_reflns_theta_full 27.48
_diffrn_reflns_theta_max 27.48
_diffrn_reflns_theta_min 2.93
_diffrn_standards_number 0
_exptl_absorpt_coefficient_mu 1.476
_exptl_absorpt_correction_T_max 0.9711
_exptl_absorpt_correction_T_min 0.8090
_exptl_absorpt_process_details
;
SADABS V2.10 (Sheldrick, G.M., 2003)
;
_exptl_crystal_colour Orange
_exptl_crystal_density_diffrn 1.507
_exptl_crystal_description Slab
_exptl_crystal_F_000 584
_exptl_crystal_size_max 0.15
_exptl_crystal_size_mid 0.05
_exptl_crystal_size_min 0.02
_refine_diff_density_max 0.796
_refine_diff_density_min -0.417
_refine_diff_density_rms 0.082
_refine_ls_abs_structure_details 'Flack H D (1983), Acta Cryst. A39, 876-881'
_refine_ls_abs_structure_Flack 0.461(19)
_refine_ls_extinction_coef 0.0046(10)
_refine_ls_extinction_expression Fc^*^=kFc[1+0.001xFc^2^\l^3^/sin(2\q)]^-1/4^
_refine_ls_extinction_method SHELXL
_refine_ls_goodness_of_fit_ref 1.020
_refine_ls_hydrogen_treatment mixed
_refine_ls_matrix_type full
_refine_ls_number_parameters 343
_refine_ls_number_reflns 5574
_refine_ls_number_restraints 3
_refine_ls_restrained_S_all 1.020
_refine_ls_R_factor_all 0.0531
_refine_ls_R_factor_gt 0.0425
_refine_ls_shift/su_max 0.237
_refine_ls_shift/su_mean 0.004
_refine_ls_structure_factor_coef Fsqd
_refine_ls_weighting_details 'calc w=1/[\s^2^(Fo^2^)+(0.0382P)^2^+1.0713P] where P=(Fo^2^+2Fc^2^)/3'
_refine_ls_weighting_scheme calc
_refine_ls_wR_factor_gt 0.0966
_refine_ls_wR_factor_ref 0.1023
_reflns_number_gt 4839
_reflns_number_total 5574
_reflns_threshold_expression >2sigma(I)
_cod_data_source_file ja055210wsi20050919_110553.cif
_cod_data_source_block 04bar1129
_cod_database_code 4112062

loop_
_symmetry_equiv_pos_as_xyz
'x, y, z'
'-x, y+1/2, -z'

loop_
_atom_site_label
_atom_site_type_symbol
_atom_site_fract_x
_atom_site_fract_y
_atom_site_fract_z
_atom_site_U_iso_or_equiv
_atom_site_adp_type
_atom_site_occupancy
_atom_site_symmetry_multiplicity
_atom_site_calc_flag
_atom_site_refinement_flags
H01 H -0.453(3) 0.147(2) 0.220(3) 0.050 Uiso 1 1 d D
H02 H 0.877(6) 0.0846(6) 0.7378(13) 0.050 Uiso 1 1 d D
C101 C -0.1230(6) 0.2279(5) 0.1080(3) 0.0266(10) Uani 1 1 d .
H301 H -0.2325 0.1638 0.1062 0.028(12) Uiso 1 1 calc R
C102 C 0.0498(7) 0.1903(6) 0.1102(3) 0.0370(14) Uani 1 1 d .
H302 H 0.0970 0.0921 0.1100 0.08(2) Uiso 1 1 calc R
C103 C 0.1516(5) 0.3036(8) 0.1128(3) 0.0509(16) Uani 1 1 d .
H303 H 0.2902 0.3069 0.1153 0.057(15) Uiso 1 1 calc R
C104 C 0.0416(8) 0.4106(6) 0.1116(3) 0.0391(14) Uani 1 1 d .
H304 H 0.0799 0.5110 0.1129 0.08(2) Uiso 1 1 calc R
C105 C -0.1288(7) 0.3636(5) 0.1086(3) 0.0264(10) Uani 1 1 d .
H305 H -0.2437 0.4220 0.1070 0.043(14) Uiso 1 1 calc R
C107 C 0.1428(5) 0.2367(4) 0.3121(2) 0.0210(9) Uani 1 1 d .
H107 H 0.2547 0.1919 0.2850 0.025 Uiso 1 1 calc R
C108 C 0.1151(5) 0.3928(4) 0.3097(3) 0.0200(9) Uani 1 1 d .
H108 H 0.2070 0.4572 0.2811 0.024 Uiso 1 1 calc R
B101 B -0.0129(5) 0.3053(5) 0.4600(3) 0.0201(8) Uani 1 1 d .
H101 H -0.0150 0.3087 0.5357 0.024 Uiso 1 1 calc R
B102 B 0.0717(6) 0.1716(5) 0.4034(3) 0.0230(11) Uani 1 1 d .
H102 H 0.1325 0.0802 0.4385 0.028 Uiso 1 1 calc R
B103 B 0.1788(5) 0.3219(5) 0.4036(3) 0.0225(9) Uani 1 1 d .
H103 H 0.3148 0.3361 0.4377 0.027 Uiso 1 1 calc R
B104 B 0.0238(6) 0.4446(5) 0.3988(3) 0.0226(10) Uani 1 1 d .
H104 H 0.0512 0.5469 0.4307 0.027 Uiso 1 1 calc R
B105 B -0.1815(6) 0.3716(5) 0.3973(3) 0.0205(10) Uani 1 1 d .
H105 H -0.3017 0.4217 0.4292 0.025 Uiso 1 1 calc R
B106 B -0.1510(6) 0.2009(5) 0.3997(3) 0.0217(10) Uani 1 1 d .
H106 H -0.2490 0.1299 0.4332 0.026 Uiso 1 1 calc R
B109 B -0.0964(6) 0.4320(5) 0.3014(3) 0.0190(10) Uani 1 1 d .
H109 H -0.1550 0.5252 0.2676 0.023 Uiso 1 1 calc R
B110 B -0.2048(5) 0.2792(5) 0.3029(3) 0.0198(10) Uani 1 1 d .
B111 B -0.0464(6) 0.1554(5) 0.3054(3) 0.0213(10) Uani 1 1 d .
H111 H -0.0688 0.0521 0.2739 0.026 Uiso 1 1 calc R
Co1 Co -0.00774(6) 0.29769(13) 0.21549(3) 0.01738(14) Uani 1 1 d .
S101 S -0.42264(11) 0.25939(13) 0.25956(6) 0.0223(2) Uani 1 1 d D
C201 C 0.6198(6) 0.3294(5) 0.6092(3) 0.0347(12) Uani 1 1 d .
H401 H 0.7566 0.3463 0.6082 0.054(16) Uiso 1 1 calc R
C202 C 0.4910(6) 0.4250(5) 0.6079(3) 0.0281(11) Uani 1 1 d .
H402 H 0.5112 0.5282 0.6044 0.040(13) Uiso 1 1 calc R
C203 C 0.3316(6) 0.3621(5) 0.6121(3) 0.0261(10) Uani 1 1 d .
H403 H 0.2080 0.4094 0.6133 0.072(19) Uiso 1 1 calc R
C204 C 0.3587(7) 0.2282(5) 0.6145(3) 0.0306(11) Uani 1 1 d .
H404 H 0.2605 0.1547 0.6177 0.055(16) Uiso 1 1 calc R
C205 C 0.5377(7) 0.2067(5) 0.6118(3) 0.0340(13) Uani 1 1 d .
H405 H 0.6009 0.1137 0.6118 0.08(2) Uiso 1 1 calc R
C207 C 0.3972(5) 0.4298(4) 0.8080(3) 0.0193(9) Uani 1 1 d .
H207 H 0.3231 0.5060 0.7780 0.023 Uiso 1 1 calc R
C208 C 0.3254(5) 0.2837(4) 0.8134(2) 0.0208(9) Uani 1 1 d .
H208 H 0.2010 0.2585 0.7868 0.025 Uiso 1 1 calc R
B201 B 0.5098(5) 0.3291(5) 0.9608(3) 0.0215(10) Uani 1 1 d .
H201 H 0.5187 0.3338 1.0365 0.026 Uiso 1 1 calc R
B202 B 0.5111(6) 0.4701(5) 0.8966(3) 0.0212(10) Uani 1 1 d .
H202 H 0.5181 0.5756 0.9264 0.025 Uiso 1 1 calc R
B203 B 0.3234(6) 0.3752(5) 0.9036(3) 0.0237(11) Uani 1 1 d .
H203 H 0.1980 0.4132 0.9377 0.028 Uiso 1 1 calc R
B204 B 0.3820(6) 0.2115(5) 0.9064(3) 0.0244(10) Uani 1 1 d .
H204 H 0.2979 0.1341 0.9429 0.029 Uiso 1 1 calc R
B205 B 0.6092(6) 0.2046(5) 0.9028(3) 0.0226(10) Uani 1 1 d .
H205 H 0.6877 0.1211 0.9380 0.027 Uiso 1 1 calc R
B206 B 0.6887(6) 0.3650(5) 0.8967(3) 0.0217(9) Uani 1 1 d .
H206 H 0.8231 0.3955 0.9276 0.026 Uiso 1 1 calc R
B209 B 0.4852(6) 0.1709(5) 0.8090(3) 0.0202(10) Uani 1 1 d .
H209 H 0.4743 0.0647 0.7804 0.024 Uiso 1 1 calc R
B210 B 0.6764(5) 0.2684(4) 0.8039(3) 0.0163(9) Uani 1 1 d .
B211 B 0.6134(6) 0.4331(4) 0.7993(3) 0.0198(9) Uani 1 1 d .
H211 H 0.6935 0.5133 0.7632 0.024 Uiso 1 1 calc R
Co2 Co 0.48308(6) 0.31334(13) 0.71622(3) 0.01746(15) Uani 1 1 d .
S201 S 0.87821(12) 0.2085 0.76160(7) 0.0241(2) Uani 1 1 d D

loop_
_atom_site_aniso_label
_atom_site_aniso_U_11
_atom_site_aniso_U_22
_atom_site_aniso_U_33
_atom_site_aniso_U_23
_atom_site_aniso_U_13
_atom_site_aniso_U_12
C101 0.032(2) 0.034(3) 0.014(2) -0.0007(18) -0.0049(19) -0.007(2)
C102 0.048(3) 0.048(3) 0.015(2) -0.011(2) -0.001(2) 0.024(3)
C103 0.021(2) 0.119(5) 0.0128(19) -0.005(3) 0.0071(16) -0.013(3)
C104 0.057(4) 0.046(3) 0.014(2) 0.005(2) 0.002(2) -0.023(3)
C105 0.036(3) 0.029(2) 0.013(2) 0.0026(18) -0.002(2) 0.002(2)
C107 0.0142(18) 0.032(2) 0.017(2) -0.0003(17) 0.0037(15) 0.0033(16)
C108 0.022(2) 0.020(2) 0.018(2) -0.0013(16) 0.0004(17) -0.0061(16)
B101 0.020(2) 0.023(2) 0.018(2) -0.004(2) 0.0022(15) -0.001(2)
B102 0.025(3) 0.028(3) 0.016(2) 0.0010(19) -0.0015(19) 0.0051(19)
B103 0.021(2) 0.032(3) 0.015(2) -0.0032(19) 0.0011(16) -0.002(2)
B104 0.021(2) 0.025(2) 0.022(2) -0.0035(19) 0.0023(19) -0.0065(18)
B105 0.021(2) 0.022(2) 0.019(2) -0.0024(18) 0.0051(19) -0.0020(18)
B106 0.020(2) 0.026(2) 0.020(2) 0.005(2) 0.0008(18) -0.0029(19)
B109 0.019(2) 0.021(2) 0.017(2) -0.0045(18) 0.0020(18) 0.0005(18)
B110 0.016(2) 0.026(3) 0.017(2) -0.0035(19) 0.0040(16) -0.0053(18)
B111 0.024(2) 0.019(2) 0.022(2) 0.0000(19) 0.005(2) 0.0036(19)
Co1 0.0168(2) 0.0229(3) 0.0124(2) -0.0017(2) 0.00125(18) -0.0017(2)
S101 0.0135(4) 0.0284(5) 0.0251(5) -0.0023(4) -0.0004(4) -0.0040(4)
C201 0.031(2) 0.059(4) 0.0141(19) 0.009(2) 0.0071(17) 0.005(2)
C202 0.038(3) 0.034(3) 0.013(2) 0.0048(18) 0.0010(19) 0.000(2)
C203 0.030(2) 0.038(3) 0.011(2) 0.0011(18) -0.0026(18) 0.0010(19)
C204 0.042(3) 0.032(3) 0.017(2) -0.0050(19) -0.009(2) -0.008(2)
C205 0.051(3) 0.037(3) 0.014(2) -0.009(2) 0.000(2) 0.024(2)
C207 0.020(2) 0.020(2) 0.018(2) 0.0001(16) 0.0025(17) 0.0036(16)
C208 0.0158(17) 0.027(2) 0.0196(18) -0.0007(17) 0.0018(14) -0.0046(16)
B201 0.020(2) 0.025(3) 0.020(2) 0.0003(19) 0.0009(17) -0.0014(18)
B202 0.024(2) 0.025(2) 0.014(2) 0.0012(18) -0.0014(18) -0.0005(18)
B203 0.024(2) 0.031(3) 0.017(2) 0.000(2) 0.0028(19) 0.000(2)
B204 0.027(3) 0.029(3) 0.018(2) 0.006(2) 0.001(2) -0.003(2)
B205 0.024(2) 0.023(2) 0.020(2) 0.0070(19) -0.0002(19) -0.0018(19)
B206 0.023(2) 0.024(2) 0.019(2) 0.0014(18) 0.0007(19) 0.0006(18)
B209 0.023(2) 0.021(2) 0.016(2) 0.0002(18) -0.0005(19) -0.0030(19)
B210 0.0134(19) 0.018(2) 0.018(2) 0.0015(17) -0.0018(16) 0.0062(16)
B211 0.019(2) 0.019(2) 0.022(2) -0.0010(18) -0.0038(18) 0.0037(17)
Co2 0.0183(3) 0.0209(3) 0.0132(2) 0.0001(2) -0.00005(19) 0.0005(2)
S201 0.0175(5) 0.0266(5) 0.0281(5) -0.0039(4) 0.0025(4) 0.0068(4)

loop_
_atom_type_symbol
_atom_type_description
_atom_type_scat_dispersion_real
_atom_type_scat_dispersion_imag
_atom_type_scat_source
C C 0.0033 0.0016 'International Tables Vol C Tables 4.2.6.8 and 6.1.1.4'
H H 0.0000 0.0000 'International Tables Vol C Tables 4.2.6.8 and 6.1.1.4'
B B 0.0013 0.0007 'International Tables Vol C Tables 4.2.6.8 and 6.1.1.4'
Co Co 0.3494 0.9721 'International Tables Vol C Tables 4.2.6.8 and 6.1.1.4'
S S 0.1246 0.1234 'International Tables Vol C Tables 4.2.6.8 and 6.1.1.4'

loop_
_geom_angle_atom_site_label_1
_geom_angle_atom_site_label_2
_geom_angle_atom_site_label_3
_geom_angle
C102 C101 C105 107.9(5)
C102 C101 Co1 70.5(3)
C105 C101 Co1 69.7(3)
C101 C102 C103 108.0(5)
C101 C102 Co1 69.3(3)
C103 C102 Co1 70.0(3)
C104 C103 C102 108.1(4)
C104 C103 Co1 69.8(3)
C102 C103 Co1 69.6(3)
C103 C104 C105 107.6(5)
C103 C104 Co1 70.2(3)
C105 C104 Co1 69.0(3)
C101 C105 C104 108.3(5)
C101 C105 Co1 69.8(3)
C104 C105 Co1 70.4(3)
C108 C107 B102 111.7(3)
C108 C107 B111 112.0(3)
B102 C107 B111 63.7(3)
C108 C107 B103 61.7(3)
B102 C107 B103 62.8(3)
B111 C107 B103 116.0(3)
C108 C107 Co1 66.1(2)
B102 C107 Co1 124.9(3)
B111 C107 Co1 67.2(2)
B103 C107 Co1 124.1(3)
C107 C108 B104 111.0(3)
C107 C108 B109 111.4(3)
B104 C108 B109 63.9(3)
C107 C108 B103 61.2(3)
B104 C108 B103 62.5(3)
B109 C108 B103 115.8(3)
C107 C108 Co1 65.9(2)
B104 C108 Co1 124.7(3)
B109 C108 Co1 67.1(2)
B103 C108 Co1 123.4(3)
B103 B101 B104 59.8(3)
B103 B101 B105 108.2(3)
B104 B101 B105 60.3(3)
B103 B101 B102 59.9(3)
B104 B101 B102 107.5(3)
B105 B101 B102 107.7(3)
B103 B101 B106 107.6(3)
B104 B101 B106 108.0(3)
B105 B101 B106 60.3(3)
B102 B101 B106 59.3(3)
C107 B102 B106 104.0(3)
C107 B102 B103 59.1(3)
B106 B102 B103 108.3(3)
C107 B102 B101 104.1(3)
B106 B102 B101 60.6(3)
B103 B102 B101 59.5(3)
C107 B102 B111 58.5(3)
B106 B102 B111 59.6(3)
B103 B102 B111 108.7(3)
B101 B102 B111 108.2(3)
C107 B103 C108 57.1(2)
C107 B103 B104 103.6(3)
C108 B103 B104 57.5(3)
C107 B103 B101 104.1(3)
C108 B103 B101 103.8(3)
B104 B103 B101 60.1(3)
C107 B103 B102 58.1(3)
C108 B103 B102 104.3(3)
B104 B103 B102 108.2(3)
B101 B103 B102 60.6(3)
C108 B104 B103 60.0(3)
C108 B104 B101 105.6(3)
B103 B104 B101 60.1(3)
C108 B104 B105 104.5(3)
B103 B104 B105 108.3(3)
B101 B104 B105 60.1(3)
C108 B104 B109 59.0(3)
B103 B104 B109 109.6(3)
B101 B104 B109 108.6(3)
B105 B104 B109 59.7(3)
B109 B105 B101 108.9(3)
B109 B105 B110 60.9(3)
B101 B105 B110 108.7(3)
B109 B105 B104 60.5(3)
B101 B105 B104 59.6(3)
B110 B105 B104 108.8(3)
B109 B105 B106 108.5(3)
B101 B105 B106 60.4(3)
B110 B105 B106 59.6(3)
B104 B105 B106 107.6(4)
B102 B106 B110 109.1(3)
B102 B106 B111 60.9(3)
B110 B106 B111 60.5(3)
B102 B106 B105 107.6(4)
B110 B106 B105 59.8(3)
B111 B106 B105 108.1(3)
B102 B106 B101 60.1(3)
B110 B106 B101 108.0(3)
B111 B106 B101 108.8(3)
B105 B106 B101 59.4(3)
C108 B109 B105 103.2(3)
C108 B109 B104 57.1(3)
B105 B109 B104 59.8(3)
C108 B109 B110 104.2(3)
B105 B109 B110 59.6(2)
B104 B109 B110 107.2(3)
C108 B109 Co1 63.5(2)
B105 B109 Co1 116.9(3)
B104 B109 Co1 115.6(3)
B110 B109 Co1 65.01(19)
B106 B110 B105 60.6(3)
B106 B110 B111 59.7(3)
B105 B110 B111 108.0(3)
B106 B110 B109 108.1(3)
B105 B110 B109 59.5(2)
B111 B110 B109 108.0(3)
B106 B110 S101 118.2(3)
B105 B110 S101 116.9(3)
B111 B110 S101 124.5(3)
B109 B110 S101 121.9(3)
B106 B110 Co1 116.1(3)
B105 B110 Co1 115.7(3)
B111 B110 Co1 64.0(2)
B109 B110 Co1 63.78(19)
S101 B110 Co1 117.1(2)
C107 B111 B106 103.2(3)
C107 B111 B110 104.2(3)
B106 B111 B110 59.7(3)
C107 B111 B102 57.7(3)
B106 B111 B102 59.5(3)
B110 B111 B102 107.4(3)
C107 B111 Co1 63.4(2)
B106 B111 Co1 117.2(3)
B110 B111 Co1 65.2(2)
B102 B111 Co1 116.2(3)
C107 Co1 C108 48.03(16)
C107 Co1 C105 171.84(19)
C108 Co1 C105 130.82(18)
C107 Co1 C101 139.60(19)
C108 Co1 C101 170.34(18)
C105 Co1 C101 40.51(17)
C107 Co1 C104 131.8(2)
C108 Co1 C104 102.25(19)
C105 Co1 C104 40.6(2)
C101 Co1 C104 68.2(2)
C107 Co1 C102 107.78(18)
C108 Co1 C102 138.8(2)
C105 Co1 C102 67.7(2)
C101 Co1 C102 40.2(2)
C104 Co1 C102 67.75(19)
C107 Co1 C103 104.37(18)
C108 Co1 C103 106.00(19)
C105 Co1 C103 67.7(2)
C101 Co1 C103 67.93(19)
C104 Co1 C103 40.0(3)
C102 Co1 C103 40.4(3)
C107 Co1 B111 49.38(18)
C108 Co1 B111 85.46(19)
C105 Co1 B111 137.1(2)
C101 Co1 B111 104.21(19)
C104 Co1 B111 169.3(2)
C102 Co1 B111 101.5(2)
C103 Co1 B111 130.9(3)
C107 Co1 B109 85.23(18)
C108 Co1 B109 49.39(18)
C105 Co1 B109 99.05(19)
C101 Co1 B109 129.3(2)
C104 Co1 B109 101.8(2)
C102 Co1 B109 166.7(2)
C103 Co1 B109 135.0(3)
B111 Co1 B109 88.87(18)
C107 Co1 B110 84.42(16)
C108 Co1 B110 84.76(17)
C105 Co1 B110 103.68(19)
C101 Co1 B110 101.11(18)
C104 Co1 B110 136.6(2)
C102 Co1 B110 130.9(2)
C103 Co1 B110 169.00(17)
B111 Co1 B110 50.80(18)
B109 Co1 B110 51.22(18)
C202 C201 C205 107.9(4)
C202 C201 Co2 71.5(3)
C205 C201 Co2 69.9(3)
C203 C202 C201 107.7(4)
C203 C202 Co2 70.3(3)
C201 C202 Co2 68.0(2)
C204 C203 C202 109.0(5)
C204 C203 Co2 69.7(3)
C202 C203 Co2 69.8(3)
C203 C204 C205 107.6(5)
C203 C204 Co2 70.5(3)
C205 C204 Co2 68.7(3)
C204 C205 C201 107.7(4)
C204 C205 Co2 70.7(3)
C201 C205 Co2 68.8(3)
C208 C207 B202 111.4(3)
C208 C207 B211 111.7(3)
B202 C207 B211 63.3(3)
C208 C207 B203 61.5(3)
B202 C207 B203 62.6(3)
B211 C207 B203 115.3(3)
C208 C207 Co2 66.09(19)
B202 C207 Co2 124.3(3)
B211 C207 Co2 67.0(2)
B203 C207 Co2 123.6(3)
C207 C208 B204 111.9(3)
C207 C208 B203 62.0(3)
B204 C208 B203 62.3(3)
C207 C208 B209 112.6(3)
B204 C208 B209 63.5(3)
B203 C208 B209 115.5(3)
C207 C208 Co2 66.26(19)
B204 C208 Co2 124.8(3)
B203 C208 Co2 124.2(3)
B209 C208 Co2 67.42(19)
B203 B201 B205 107.5(3)
B203 B201 B202 60.0(3)
B205 B201 B202 107.6(3)
B203 B201 B206 107.8(3)
B205 B201 B206 60.3(3)
B202 B201 B206 59.6(3)
B203 B201 B204 59.4(3)
B205 B201 B204 60.1(3)
B202 B201 B204 107.4(3)
B206 B201 B204 108.1(3)
C207 B202 B206 104.5(3)
C207 B202 B203 59.3(3)
B206 B202 B203 108.0(3)
C207 B202 B201 104.8(3)
B206 B202 B201 60.2(3)
B203 B202 B201 59.7(3)
C207 B202 B211 58.5(2)
B206 B202 B211 60.2(3)
B203 B202 B211 108.6(3)
B201 B202 B211 108.5(3)
C208 B203 C207 56.5(2)
C208 B203 B204 58.5(3)
C207 B203 B204 104.4(3)
C208 B203 B201 104.7(3)
C207 B203 B201 104.4(3)
B204 B203 B201 60.9(3)
C208 B203 B202 103.8(3)
C207 B203 B202 58.1(3)
B204 B203 B202 108.8(4)
B201 B203 B202 60.4(3)
C208 B204 B203 59.2(3)
C208 B204 B205 103.7(3)
B203 B204 B205 107.3(4)
C208 B204 B201 104.3(3)
B203 B204 B201 59.7(3)
B205 B204 B201 59.5(3)
C208 B204 B209 58.8(2)
B203 B204 B209 109.0(3)
B205 B204 B209 60.0(3)
B201 B204 B209 108.3(3)
B201 B205 B210 108.5(3)
B201 B205 B204 60.4(3)
B210 B205 B204 108.9(3)
B201 B205 B206 60.1(3)
B210 B205 B206 59.7(2)
B204 B205 B206 108.3(3)
B201 B205 B209 109.4(3)
B210 B205 B209 61.0(2)
B204 B205 B209 60.4(3)
B206 B205 B209 108.9(3)
B202 B206 B210 108.4(3)
B202 B206 B201 60.2(3)
B210 B206 B201 108.4(3)
B202 B206 B211 60.3(3)
B210 B206 B211 60.2(2)
B201 B206 B211 108.6(3)
B202 B206 B205 107.6(3)
B210 B206 B205 60.0(3)
B201 B206 B205 59.6(3)
B211 B206 B205 107.9(3)
C208 B209 B205 102.6(3)
C208 B209 B204 57.8(2)
B205 B209 B204 59.6(3)
C208 B209 B210 102.9(3)
B205 B209 B210 59.3(2)
B204 B209 B210 106.8(3)
C208 B209 Co2 62.9(2)
B205 B209 Co2 116.0(3)
B204 B209 Co2 115.7(3)
B210 B209 Co2 64.4(2)
B206 B210 B205 60.2(3)
B206 B210 B211 60.1(2)
B205 B210 B211 107.9(3)
B206 B210 B209 108.3(3)
B205 B210 B209 59.7(3)
B211 B210 B209 108.1(3)
B206 B210 S201 117.1(3)
B205 B210 S201 117.4(3)
B211 B210 S201 123.4(3)
B209 B210 S201 123.0(3)
B206 B210 Co2 116.6(3)
B205 B210 Co2 116.2(3)
B211 B210 Co2 63.93(19)
B209 B210 Co2 64.09(19)
S201 B210 Co2 117.1(2)
C207 B211 B206 103.8(3)
C207 B211 B202 58.2(2)
B206 B211 B202 59.5(3)
C207 B211 B210 104.6(3)
B206 B211 B210 59.7(2)
B202 B211 B210 107.5(3)
C207 B211 Co2 63.7(2)
B206 B211 Co2 117.3(3)
B202 B211 Co2 116.8(3)
B210 B211 Co2 65.2(2)
C208 Co2 C207 47.65(16)
C208 Co2 C201 172.45(18)
C207 Co2 C201 137.7(2)
C208 Co2 C205 132.3(2)
C207 Co2 C205 170.70(18)
C201 Co2 C205 41.3(2)
C208 Co2 C204 103.81(18)
C207 Co2 C204 131.18(19)
C201 Co2 C204 68.7(2)
C205 Co2 C204 40.6(2)
C208 Co2 B211 85.00(17)
C207 Co2 B211 49.32(17)
C201 Co2 B211 102.5(2)
C205 Co2 B211 137.1(2)
C204 Co2 B211 166.97(19)
C208 Co2 C202 138.06(18)
C207 Co2 C202 105.69(18)
C201 Co2 C202 40.55(19)
C205 Co2 C202 68.23(18)
C204 Co2 C202 67.6(2)
B211 Co2 C202 99.39(19)
C208 Co2 C203 106.88(17)
C207 Co2 C203 103.19(18)
C201 Co2 C203 67.84(18)
C205 Co2 C203 67.58(19)
C204 Co2 C203 39.85(18)
B211 Co2 C203 128.68(18)
C202 Co2 C203 39.90(19)
C208 Co2 B209 49.64(17)
C207 Co2 B209 85.55(17)
C201 Co2 B209 130.3(2)
C205 Co2 B209 100.4(2)
C204 Co2 B209 103.81(19)
B211 Co2 B209 89.21(18)
C202 Co2 B209 168.63(19)
C203 Co2 B209 136.74(19)
C208 Co2 B210 84.80(16)
C207 Co2 B210 84.63(17)
C201 Co2 B210 100.53(17)
C205 Co2 B210 104.66(18)
C204 Co2 B210 138.36(19)
B211 Co2 B210 50.91(17)
C202 Co2 B210 129.92(19)
C203 Co2 B210 168.32(18)
B209 Co2 B210 51.54(18)

loop_
_geom_bond_atom_site_label_1
_geom_bond_atom_site_label_2
_geom_bond_distance
C101 C102 1.404(7)
C101 C105 1.407(6)
C101 Co1 2.033(4)
C102 C103 1.418(9)
C102 Co1 2.049(5)
C103 C104 1.403(9)
C103 Co1 2.055(4)
C104 C105 1.417(8)
C104 Co1 2.050(5)
C105 Co1 2.031(5)
C107 C108 1.634(6)
C107 B102 1.688(6)
C107 B111 1.702(6)
C107 B103 1.707(6)
C107 Co1 2.006(4)
C108 B104 1.670(6)
C108 B109 1.704(6)
C108 B103 1.714(6)
C108 Co1 2.009(4)
B101 B103 1.761(6)
B101 B104 1.762(7)
B101 B105 1.769(7)
B101 B102 1.780(7)
B101 B106 1.788(7)
B102 B106 1.766(7)
B102 B103 1.768(7)
B102 B111 1.790(7)
B103 B104 1.757(7)
B104 B105 1.773(7)
B104 B109 1.785(7)
B105 B109 1.771(6)
B105 B110 1.772(6)
B105 B106 1.786(7)
B106 B110 1.768(6)
B106 B111 1.768(7)
B109 B110 1.796(6)
B109 Co1 2.067(4)
B110 B111 1.783(6)
B110 S101 1.833(4)
B110 Co1 2.089(4)
B111 Co1 2.067(5)
C201 C202 1.412(7)
C201 C205 1.425(8)
C201 Co2 2.014(4)
C202 C203 1.408(7)
C202 Co2 2.060(4)
C203 C204 1.404(6)
C203 Co2 2.065(4)
C204 C205 1.417(7)
C204 Co2 2.056(5)
C205 Co2 2.029(4)
C207 C208 1.618(5)
C207 B202 1.692(6)
C207 B211 1.696(6)
C207 B203 1.714(6)
C207 Co2 2.004(4)
C208 B204 1.694(6)
C208 B203 1.706(6)
C208 B209 1.712(6)
C208 Co2 2.001(4)
B201 B203 1.763(7)
B201 B205 1.767(7)
B201 B202 1.776(7)
B201 B206 1.775(6)
B201 B204 1.783(7)
B202 B206 1.764(7)
B202 B203 1.769(7)
B202 B211 1.778(6)
B203 B204 1.758(7)
B204 B205 1.777(7)
B204 B209 1.792(7)
B205 B210 1.775(6)
B205 B206 1.779(7)
B205 B209 1.784(7)
B206 B210 1.770(6)
B206 B211 1.777(6)
B209 B210 1.806(6)
B209 Co2 2.075(5)
B210 B211 1.779(6)
B210 S201 1.829(4)
B210 Co2 2.079(4)
B211 Co2 2.058(4)
